data_7110062
loop_
_publ_author_name
'Yulong Zhang'
'Xiaohua Liu'
'Xiaohu Zhao'
'Jianlin Zhang'
'Lin Zhou'
'Lili Lin'
'Xiaoming Feng'

_publ_section_title
;
 Enantioselective Friedel-Crafts alkylation for synthesis of 2-substituted
 indole derivatives
;
_journal_name_full Chem.Commun.
_journal_page_first 11311
_journal_paper_doi 10.1039/c3cc45665j
_journal_volume 49
_journal_year 2013
_chemical_absolute_configuration ad
_chemical_formula_moiety 'C21 H21 F N2 O3'
_chemical_formula_sum 'C21 H21 F N2 O3'
_chemical_formula_weight 368.40
_chemical_name_systematic
; 
 ? 
;
_space_group_IT_number 1
_symmetry_cell_setting triclinic
_symmetry_space_group_name_Hall 'P 1'
_symmetry_space_group_name_H-M 'P 1'
_atom_sites_solution_hydrogens geom
_atom_sites_solution_primary direct
_atom_sites_solution_secondary difmap
_audit_creation_method SHELXL-97
_cell_angle_alpha 80.40(4)
_cell_angle_beta 77.72(5)
_cell_angle_gamma 82.79(5)
_cell_formula_units_Z 2
_cell_length_a 7.509(7)
_cell_length_b 9.895(6)
_cell_length_c 13.071(6)
_cell_measurement_reflns_used 4210
_cell_measurement_temperature 100(2)
_cell_measurement_theta_max 68.20
_cell_measurement_theta_min 3.20
_cell_volume 931.6(11)
_computing_cell_refinement 'Rapid Auto Ver 2.30(Rigaku 1998)'
_computing_data_collection 'Rapid Auto Ver 2.30(Rigaku 1998)'
_computing_data_reduction 'Rapid Auto Ver 2.30(Rigaku 1998)'
_computing_molecular_graphics 'XP in Siemens SHELXTL (Sheldrick, 2008)'
_computing_publication_material 'SHELX97 (Sheldrick, 2008)'
_computing_structure_refinement 'SHELXL-97 (Sheldrick, 2008)'
_computing_structure_solution 'SHELXS-97 (Sheldrick, 2008)'
_diffrn_ambient_temperature 100(2)
_diffrn_measured_fraction_theta_full 0.977
_diffrn_measured_fraction_theta_max 0.977
_diffrn_measurement_device_type 'Rigaku raxis Rapid IP Area Detector'
_diffrn_measurement_method '\w scans'
_diffrn_radiation_monochromator graphite
_diffrn_radiation_source 'rotating anode'
_diffrn_radiation_type CuK\a
_diffrn_radiation_wavelength 1.54186
_diffrn_reflns_av_R_equivalents 0.0709
_diffrn_reflns_av_sigmaI/netI 0.0881
_diffrn_reflns_limit_h_max 9
_diffrn_reflns_limit_h_min -9
_diffrn_reflns_limit_k_max 11
_diffrn_reflns_limit_k_min -11
_diffrn_reflns_limit_l_max 15
_diffrn_reflns_limit_l_min -15
_diffrn_reflns_number 14843
_diffrn_reflns_theta_full 68.24
_diffrn_reflns_theta_max 68.24
_diffrn_reflns_theta_min 3.50
_exptl_absorpt_coefficient_mu 0.785
_exptl_absorpt_correction_T_max 1.0000
_exptl_absorpt_correction_T_min 0.6640
_exptl_absorpt_correction_type multi-scan
_exptl_absorpt_process_details 'ABSCOR by T.Higashi March, 2001'
_exptl_crystal_density_diffrn 1.313
_exptl_crystal_density_method 'not measured'
_exptl_crystal_F_000 388
_exptl_crystal_size_max 0.60
_exptl_crystal_size_mid 0.57
_exptl_crystal_size_min 0.55
_refine_diff_density_max 0.353
_refine_diff_density_min -0.284
_refine_diff_density_rms 0.066
_refine_ls_abs_structure_details 'Flack H D (1983), Acta Cryst. A39, 876-881'
_refine_ls_abs_structure_Flack 0.3(3)
_refine_ls_extinction_method none
_refine_ls_goodness_of_fit_ref 1.111
_refine_ls_hydrogen_treatment constr
_refine_ls_matrix_type full
_refine_ls_number_parameters 495
_refine_ls_number_reflns 5757
_refine_ls_number_restraints 4
_refine_ls_restrained_S_all 1.111
_refine_ls_R_factor_all 0.1042
_refine_ls_R_factor_gt 0.0901
_refine_ls_shift/su_max 0.000
_refine_ls_shift/su_mean 0.000
_refine_ls_structure_factor_coef Fsqd
_refine_ls_weighting_details 'calc w=1/[\s^2^(Fo^2^)+(0.0623P)^2^+1.6117P] where P=(Fo^2^+2Fc^2^)/3'
_refine_ls_weighting_scheme calc
_refine_ls_wR_factor_gt 0.1885
_refine_ls_wR_factor_ref 0.1976
_reflns_number_gt 5074
_reflns_number_total 5757
_reflns_threshold_expression >2sigma(I)
_cod_data_source_file c3cc45665j.txt
_cod_data_source_block sx3003
_cod_original_sg_symbol_H-M P1
_cod_database_code 7110062

loop_
_symmetry_equiv_pos_as_xyz
'x, y, z'

loop_
_atom_site_label
_atom_site_type_symbol
_atom_site_fract_x
_atom_site_fract_y
_atom_site_fract_z
_atom_site_U_iso_or_equiv
_atom_site_adp_type
_atom_site_occupancy
_atom_site_symmetry_multiplicity
_atom_site_calc_flag
_atom_site_refinement_flags
F1 F 0.4997(5) 0.9488(4) 0.5118(3) 0.0364(9) Uani 1 1 d .
F2 F -0.2452(5) 0.2867(4) 0.5782(3) 0.0416(10) Uani 1 1 d .
O1 O 0.3024(6) 0.8122(5) 0.2179(3) 0.0402(13) Uani 1 1 d .
O2 O 0.4917(6) 0.7589(5) 0.0694(3) 0.0391(12) Uani 1 1 d .
O3 O 0.8773(5) 0.9593(5) 0.1210(3) 0.0384(12) Uani 1 1 d .
H3 H 0.9703 0.9444 0.0743 0.058 Uiso 1 1 calc R
O4 O 0.4019(6) 0.0439(5) 0.8048(4) 0.0417(13) Uani 1 1 d .
O5 O 0.2022(6) 0.0706(6) 0.9554(3) 0.0414(13) Uani 1 1 d .
O6 O -0.1606(5) -0.1281(5) 0.8828(3) 0.0345(12) Uani 1 1 d .
H6 H -0.2352 -0.1544 0.9381 0.052 Uiso 1 1 calc R
N1 N 0.7289(7) 0.9049(6) 0.0997(4) 0.0306(13) Uani 1 1 d .
N2 N 0.4096(7) 0.5436(6) 0.3594(4) 0.0352(14) Uani 1 1 d U
N3 N -0.0193(6) -0.0724(6) 0.9092(4) 0.0313(13) Uani 1 1 d .
N4 N 0.1922(7) 0.2784(6) 0.6620(4) 0.0348(14) Uani 1 1 d .
C1 C 0.5536(8) 0.7481(7) 0.3780(4) 0.0313(16) Uani 1 1 d .
H1 H 0.4208 0.7775 0.4013 0.038 Uiso 1 1 calc R
C2 C 0.6386(8) 0.7293(7) 0.4772(4) 0.0275(15) Uani 1 1 d .
C3 C 0.6027(8) 0.8322(6) 0.5400(4) 0.0223(13) Uani 1 1 d .
C4 C 0.6727(8) 0.8222(8) 0.6329(4) 0.0293(16) Uani 1 1 d .
H4 H 0.6486 0.8949 0.6745 0.035 Uiso 1 1 calc R
C5 C 0.7770(8) 0.7035(7) 0.6611(5) 0.0307(16) Uani 1 1 d .
H5 H 0.8229 0.6927 0.7246 0.037 Uiso 1 1 calc R
C6 C 0.8164(8) 0.6011(8) 0.6001(5) 0.0348(17) Uani 1 1 d .
H6A H 0.8925 0.5211 0.6201 0.042 Uiso 1 1 calc R
C7 C 0.7457(8) 0.6127(7) 0.5085(5) 0.0293(15) Uani 1 1 d .
H7 H 0.7716 0.5396 0.4673 0.035 Uiso 1 1 calc R
C8 C 0.6332(9) 0.8676(8) 0.2936(5) 0.0376(18) Uani 1 1 d .
H8A H 0.5722 0.9561 0.3151 0.045 Uiso 1 1 calc R
H8B H 0.7650 0.8664 0.2941 0.045 Uiso 1 1 calc R
C9 C 0.6130(8) 0.8634(7) 0.1848(5) 0.0294(15) Uani 1 1 d .
C10 C 0.4496(9) 0.8124(7) 0.1614(5) 0.0341(17) Uani 1 1 d .
C11 C 0.3426(9) 0.6976(9) 0.0448(6) 0.047(2) Uani 1 1 d .
H11A H 0.3194 0.6122 0.0936 0.071 Uiso 1 1 calc R
H11B H 0.3758 0.6771 -0.0280 0.071 Uiso 1 1 calc R
H11C H 0.2319 0.7621 0.0523 0.071 Uiso 1 1 calc R
C12 C 0.5613(8) 0.6180(6) 0.3332(4) 0.0244(14) Uani 1 1 d .
C13 C 0.4361(8) 0.4384(8) 0.2996(6) 0.0405(19) Uani 1 1 d U
C14 C 0.6095(9) 0.4442(7) 0.2370(4) 0.0323(16) Uani 1 1 d .
C15 C 0.6913(9) 0.5583(8) 0.2576(5) 0.0330(16) Uani 1 1 d .
C16 C 0.2344(9) 0.5786(9) 0.4295(6) 0.052(2) Uani 1 1 d .
H16A H 0.1741 0.6640 0.3975 0.077 Uiso 1 1 calc R
H16B H 0.2571 0.5912 0.4982 0.077 Uiso 1 1 calc R
H16C H 0.1554 0.5040 0.4393 0.077 Uiso 1 1 calc R
C17 C 0.8819(10) 0.5902(9) 0.2124(6) 0.049(2) Uani 1 1 d .
H17A H 0.9146 0.6583 0.2501 0.073 Uiso 1 1 calc R
H17B H 0.8925 0.6276 0.1373 0.073 Uiso 1 1 calc R
H17C H 0.9647 0.5060 0.2200 0.073 Uiso 1 1 calc R
C18 C 0.3241(9) 0.3352(9) 0.3003(5) 0.045(2) Uani 1 1 d .
H18 H 0.2068 0.3313 0.3452 0.054 Uiso 1 1 calc R
C19 C 0.3914(11) 0.2401(10) 0.2332(6) 0.055(2) Uani 1 1 d .
H19 H 0.3179 0.1700 0.2302 0.065 Uiso 1 1 calc R
C20 C 0.5654(9) 0.2439(8) 0.1693(6) 0.0394(18) Uani 1 1 d .
H20 H 0.6079 0.1747 0.1251 0.047 Uiso 1 1 calc R
C21 C 0.6766(12) 0.3430(9) 0.1680(6) 0.051(2) Uani 1 1 d .
H21 H 0.7939 0.3451 0.1231 0.061 Uiso 1 1 calc R
C22 C -0.0184(7) 0.0876(7) 0.6752(4) 0.0250(14) Uani 1 1 d .
H22 H -0.1447 0.0731 0.7162 0.030 Uiso 1 1 calc R
C23 C -0.0301(8) 0.0927(7) 0.5600(5) 0.0294(16) Uani 1 1 d .
C24 C 0.0627(9) -0.0012(9) 0.4951(5) 0.040(2) Uani 1 1 d .
H24 H 0.1439 -0.0730 0.5223 0.048 Uiso 1 1 calc R
C25 C 0.0410(9) 0.0062(8) 0.3924(5) 0.0367(17) Uani 1 1 d .
H25 H 0.1088 -0.0588 0.3496 0.044 Uiso 1 1 calc R
C26 C -0.0790(9) 0.1077(9) 0.3511(5) 0.042(2) Uani 1 1 d .
H26 H -0.0965 0.1109 0.2808 0.050 Uiso 1 1 calc R
C27 C -0.1760(9) 0.2069(8) 0.4142(5) 0.0394(18) Uani 1 1 d .
H27 H -0.2573 0.2787 0.3871 0.047 Uiso 1 1 calc R
C28 C -0.1480(8) 0.1956(8) 0.5167(5) 0.0323(16) Uani 1 1 d .
C29 C 0.1059(8) -0.0384(7) 0.7169(4) 0.0244(14) Uani 1 1 d .
H29A H 0.0599 -0.1246 0.7086 0.029 Uiso 1 1 calc R
H29B H 0.2323 -0.0349 0.6752 0.029 Uiso 1 1 calc R
C30 C 0.1063(8) -0.0366(7) 0.8325(5) 0.0270(15) Uani 1 1 d .
C31 C 0.2555(8) 0.0284(7) 0.8606(5) 0.0249(14) Uani 1 1 d .
C32 C 0.3314(10) 0.1429(10) 0.9872(6) 0.053(3) Uani 1 1 d .
H32A H 0.2749 0.1780 1.0535 0.080 Uiso 1 1 calc R
H32B H 0.3676 0.2200 0.9320 0.080 Uiso 1 1 calc R
H32C H 0.4398 0.0800 0.9975 0.080 Uiso 1 1 calc R
C33 C 0.0288(8) 0.2196(7) 0.7059(5) 0.0303(16) Uani 1 1 d .
C34 C -0.0668(7) 0.2845(6) 0.7855(4) 0.0205(13) Uani 1 1 d .
C35 C 0.0376(7) 0.3906(7) 0.7963(5) 0.0279(16) Uani 1 1 d .
C36 C 0.1998(8) 0.3824(7) 0.7196(4) 0.0239(14) Uani 1 1 d .
C37 C 0.3453(8) 0.2307(8) 0.5802(5) 0.0355(16) Uani 1 1 d .
H37A H 0.2972 0.1848 0.5323 0.053 Uiso 1 1 calc R
H37B H 0.4322 0.1659 0.6143 0.053 Uiso 1 1 calc R
H37C H 0.4075 0.3099 0.5398 0.053 Uiso 1 1 calc R
C38 C -0.2500(8) 0.2572(8) 0.8539(5) 0.0386(18) Uani 1 1 d .
H38A H -0.2325 0.2003 0.9206 0.058 Uiso 1 1 calc R
H38B H -0.3174 0.2086 0.8170 0.058 Uiso 1 1 calc R
H38C H -0.3196 0.3447 0.8687 0.058 Uiso 1 1 calc R
C39 C 0.0106(9) 0.4857(7) 0.8647(5) 0.0305(16) Uani 1 1 d .
H39 H -0.0967 0.4892 0.9183 0.037 Uiso 1 1 calc R
C40 C 0.1411(11) 0.5762(8) 0.8549(6) 0.0434(19) Uani 1 1 d .
H40 H 0.1223 0.6438 0.9009 0.052 Uiso 1 1 calc R
C41 C 0.3018(11) 0.5688(9) 0.7770(6) 0.047(2) Uani 1 1 d .
H41 H 0.3904 0.6316 0.7715 0.057 Uiso 1 1 calc R
C42 C 0.3340(9) 0.4720(8) 0.7080(5) 0.0403(18) Uani 1 1 d .
H42 H 0.4425 0.4670 0.6554 0.048 Uiso 1 1 calc R

loop_
_atom_site_aniso_label
_atom_site_aniso_U_11
_atom_site_aniso_U_22
_atom_site_aniso_U_33
_atom_site_aniso_U_23
_atom_site_aniso_U_13
_atom_site_aniso_U_12
F1 0.040(2) 0.029(2) 0.040(2) -0.0119(17) -0.0121(17) 0.0093(18)
F2 0.044(2) 0.040(3) 0.044(2) -0.0097(19) -0.0164(18) 0.002(2)
O1 0.025(2) 0.059(4) 0.036(3) -0.004(2) -0.004(2) -0.010(2)
O2 0.036(3) 0.055(4) 0.033(2) -0.021(2) -0.0076(19) -0.008(2)
O3 0.025(2) 0.053(4) 0.041(3) -0.010(2) -0.0060(19) -0.014(2)
O4 0.030(2) 0.052(4) 0.046(3) -0.018(3) -0.002(2) -0.008(2)
O5 0.029(2) 0.066(4) 0.037(3) -0.013(3) -0.0095(19) -0.020(2)
O6 0.029(2) 0.046(3) 0.032(2) -0.008(2) -0.0045(18) -0.018(2)
N1 0.035(3) 0.028(4) 0.029(3) -0.006(2) -0.007(2) -0.001(3)
N2 0.039(3) 0.032(4) 0.037(3) -0.004(3) -0.010(2) -0.008(3)
N3 0.026(3) 0.034(4) 0.035(3) 0.006(3) -0.012(2) -0.011(3)
N4 0.023(3) 0.038(4) 0.047(3) -0.007(3) -0.013(2) -0.003(3)
C1 0.020(3) 0.046(5) 0.027(3) -0.009(3) -0.001(2) -0.001(3)
C2 0.026(3) 0.037(5) 0.022(3) -0.006(3) -0.001(2) -0.015(3)
C3 0.026(3) 0.014(4) 0.023(3) 0.002(3) -0.002(2) 0.000(3)
C4 0.027(3) 0.045(5) 0.019(3) -0.011(3) 0.001(2) -0.016(3)
C5 0.028(3) 0.036(5) 0.034(4) -0.009(3) -0.014(3) -0.006(3)
C6 0.025(3) 0.048(5) 0.036(3) -0.002(3) -0.013(3) -0.012(3)
C7 0.027(3) 0.023(4) 0.036(4) -0.002(3) -0.007(3) 0.003(3)
C8 0.047(4) 0.048(5) 0.022(3) -0.003(3) -0.009(3) -0.020(4)
C9 0.032(3) 0.023(4) 0.035(3) 0.000(3) -0.018(3) 0.007(3)
C10 0.039(4) 0.024(4) 0.043(4) 0.003(3) -0.017(3) -0.015(3)
C11 0.041(4) 0.066(6) 0.046(4) -0.006(4) -0.024(3) -0.023(4)
C12 0.035(3) 0.018(4) 0.022(3) -0.007(3) -0.010(2) 0.000(3)
C13 0.024(3) 0.055(6) 0.048(4) -0.016(4) -0.011(3) -0.006(3)
C14 0.051(4) 0.035(5) 0.013(3) -0.003(3) -0.017(3) 0.010(3)
C15 0.035(4) 0.036(5) 0.025(3) 0.003(3) -0.006(3) 0.001(3)
C16 0.032(4) 0.053(6) 0.065(5) 0.002(4) 0.001(3) -0.016(4)
C17 0.045(4) 0.058(6) 0.048(4) -0.008(4) -0.013(3) -0.012(4)
C18 0.032(4) 0.071(7) 0.036(4) -0.012(4) -0.009(3) -0.008(4)
C19 0.061(5) 0.057(6) 0.054(5) -0.010(4) -0.018(4) -0.022(5)
C20 0.039(4) 0.037(5) 0.049(4) -0.006(4) -0.023(3) -0.005(4)
C21 0.067(5) 0.047(6) 0.037(4) -0.004(4) -0.011(4) -0.002(4)
C22 0.018(3) 0.037(4) 0.019(3) -0.009(3) 0.003(2) -0.004(3)
C23 0.029(3) 0.033(4) 0.028(3) 0.003(3) -0.006(3) -0.019(3)
C24 0.027(3) 0.069(6) 0.028(3) -0.008(4) -0.001(3) -0.022(4)
C25 0.031(3) 0.041(5) 0.040(4) -0.011(4) -0.007(3) -0.008(3)
C26 0.039(4) 0.059(6) 0.032(4) -0.016(4) -0.002(3) -0.022(4)
C27 0.038(4) 0.042(5) 0.042(4) 0.011(3) -0.023(3) -0.011(4)
C28 0.024(3) 0.040(5) 0.033(3) -0.006(3) -0.002(3) -0.011(3)
C29 0.027(3) 0.022(4) 0.024(3) -0.003(3) -0.006(2) -0.001(3)
C30 0.021(3) 0.029(4) 0.034(3) -0.006(3) -0.008(3) -0.007(3)
C31 0.025(3) 0.017(4) 0.035(3) -0.006(3) -0.012(3) 0.003(3)
C32 0.040(4) 0.090(7) 0.043(4) -0.040(5) 0.001(3) -0.030(4)
C33 0.026(3) 0.040(5) 0.032(3) -0.001(3) -0.018(3) -0.011(3)
C34 0.019(3) 0.020(4) 0.022(3) -0.003(3) 0.001(2) -0.009(3)
C35 0.018(3) 0.034(5) 0.032(3) -0.013(3) -0.003(2) 0.003(3)
C36 0.027(3) 0.026(4) 0.022(3) 0.000(3) -0.014(2) -0.006(3)
C37 0.030(3) 0.040(5) 0.037(3) -0.010(3) -0.004(3) -0.005(3)
C38 0.028(3) 0.055(5) 0.036(4) -0.020(4) -0.003(3) -0.007(3)
C39 0.036(4) 0.032(5) 0.029(3) -0.008(3) -0.019(3) 0.003(3)
C40 0.070(5) 0.021(4) 0.051(4) -0.014(4) -0.035(4) 0.002(4)
C41 0.059(5) 0.047(5) 0.042(4) 0.008(4) -0.027(4) -0.017(4)
C42 0.041(4) 0.042(5) 0.037(4) 0.012(3) -0.018(3) -0.010(4)

loop_
_atom_type_symbol
_atom_type_description
_atom_type_scat_dispersion_real
_atom_type_scat_dispersion_imag
_atom_type_scat_source
C C 0.0181 0.0091 'International Tables Vol C Tables 4.2.6.8 and 6.1.1.4'
H H 0.0000 0.0000 'International Tables Vol C Tables 4.2.6.8 and 6.1.1.4'
N N 0.0311 0.0180 'International Tables Vol C Tables 4.2.6.8 and 6.1.1.4'
O O 0.0492 0.0322 'International Tables Vol C Tables 4.2.6.8 and 6.1.1.4'
F F 0.0727 0.0534 'International Tables Vol C Tables 4.2.6.8 and 6.1.1.4'

loop_
_geom_angle_atom_site_label_1
_geom_angle_atom_site_label_2
_geom_angle_atom_site_label_3
_geom_angle
C10 O2 C11 114.5(5)
N1 O3 H3 109.5
C31 O5 C32 115.8(5)
N3 O6 H6 109.5
C9 N1 O3 112.9(5)
C13 N2 C12 109.8(5)
C13 N2 C16 123.1(5)
C12 N2 C16 126.7(6)
C30 N3 O6 114.9(5)
C36 N4 C33 107.0(5)
C36 N4 C37 124.1(5)
C33 N4 C37 128.4(5)
C12 C1 C2 113.4(6)
C12 C1 C8 112.7(5)
C2 C1 C8 111.6(5)
C12 C1 H1 106.1
C2 C1 H1 106.1
C8 C1 H1 106.1
C7 C2 C3 117.9(6)
C7 C2 C1 123.3(6)
C3 C2 C1 118.9(6)
F1 C3 C2 119.8(5)
F1 C3 C4 117.8(5)
C2 C3 C4 122.4(6)
C5 C4 C3 117.4(6)
C5 C4 H4 121.3
C3 C4 H4 121.3
C6 C5 C4 121.4(6)
C6 C5 H5 119.3
C4 C5 H5 119.3
C5 C6 C7 120.3(7)
C5 C6 H6A 119.8
C7 C6 H6A 119.8
C2 C7 C6 120.5(6)
C2 C7 H7 119.7
C6 C7 H7 119.7
C9 C8 C1 115.4(5)
C9 C8 H8A 108.4
C1 C8 H8A 108.4
C9 C8 H8B 108.4
C1 C8 H8B 108.4
H8A C8 H8B 107.5
N1 C9 C8 125.2(6)
N1 C9 C10 112.7(5)
C8 C9 C10 122.0(6)
O1 C10 O2 123.7(5)
O1 C10 C9 125.0(6)
O2 C10 C9 111.2(6)
O2 C11 H11A 109.5
O2 C11 H11B 109.5
H11A C11 H11B 109.5
O2 C11 H11C 109.5
H11A C11 H11C 109.5
H11B C11 H11C 109.5
N2 C12 C15 109.0(5)
N2 C12 C1 119.1(5)
C15 C12 C1 131.5(5)
N2 C13 C14 106.9(6)
N2 C13 C18 130.4(6)
C14 C13 C18 122.7(7)
C13 C14 C21 119.2(7)
C13 C14 C15 109.0(6)
C21 C14 C15 131.8(6)
C12 C15 C14 105.3(5)
C12 C15 C17 129.8(6)
C14 C15 C17 124.7(6)
N2 C16 H16A 109.5
N2 C16 H16B 109.5
H16A C16 H16B 109.5
N2 C16 H16C 109.5
H16A C16 H16C 109.5
H16B C16 H16C 109.5
C15 C17 H17A 109.5
C15 C17 H17B 109.5
H17A C17 H17B 109.5
C15 C17 H17C 109.5
H17A C17 H17C 109.5
H17B C17 H17C 109.5
C19 C18 C13 116.9(6)
C19 C18 H18 121.6
C13 C18 H18 121.6
C18 C19 C20 121.5(7)
C18 C19 H19 119.2
C20 C19 H19 119.2
C21 C20 C19 122.3(7)
C21 C20 H20 118.8
C19 C20 H20 118.8
C20 C21 C14 117.4(7)
C20 C21 H21 121.3
C14 C21 H21 121.3
C23 C22 C33 116.3(5)
C23 C22 C29 113.4(5)
C33 C22 C29 110.2(5)
C23 C22 H22 105.3
C33 C22 H22 105.3
C29 C22 H22 105.3
C24 C23 C28 116.8(6)
C24 C23 C22 125.0(6)
C28 C23 C22 118.2(6)
C25 C24 C23 122.1(8)
C25 C24 H24 118.9
C23 C24 H24 118.9
C24 C25 C26 120.3(7)
C24 C25 H25 119.8
C26 C25 H25 119.8
C25 C26 C27 119.7(6)
C25 C26 H26 120.2
C27 C26 H26 120.2
C28 C27 C26 117.7(7)
C28 C27 H27 121.2
C26 C27 H27 121.2
F2 C28 C27 117.8(7)
F2 C28 C23 118.7(6)
C27 C28 C23 123.4(7)
C30 C29 C22 109.7(5)
C30 C29 H29A 109.7
C22 C29 H29A 109.7
C30 C29 H29B 109.7
C22 C29 H29B 109.7
H29A C29 H29B 108.2
N3 C30 C31 114.8(5)
N3 C30 C29 125.8(5)
C31 C30 C29 118.9(5)
O4 C31 O5 124.2(5)
O4 C31 C30 124.6(6)
O5 C31 C30 111.2(5)
O5 C32 H32A 109.5
O5 C32 H32B 109.5
H32A C32 H32B 109.5
O5 C32 H32C 109.5
H32A C32 H32C 109.5
H32B C32 H32C 109.5
C34 C33 N4 110.6(5)
C34 C33 C22 125.8(5)
N4 C33 C22 123.2(5)
C33 C34 C35 107.5(5)
C33 C34 C38 128.9(5)
C35 C34 C38 123.6(5)
C39 C35 C36 120.2(6)
C39 C35 C34 133.3(5)
C36 C35 C34 106.5(5)
N4 C36 C42 129.9(6)
N4 C36 C35 108.3(5)
C42 C36 C35 121.8(6)
N4 C37 H37A 109.5
N4 C37 H37B 109.5
H37A C37 H37B 109.5
N4 C37 H37C 109.5
H37A C37 H37C 109.5
H37B C37 H37C 109.5
C34 C38 H38A 109.5
C34 C38 H38B 109.5
H38A C38 H38B 109.5
C34 C38 H38C 109.5
H38A C38 H38C 109.5
H38B C38 H38C 109.5
C35 C39 C40 119.3(6)
C35 C39 H39 120.3
C40 C39 H39 120.3
C39 C40 C41 120.2(6)
C39 C40 H40 119.9
C41 C40 H40 119.9
C42 C41 C40 121.6(6)
C42 C41 H41 119.2
C40 C41 H41 119.2
C41 C42 C36 116.9(6)
C41 C42 H42 121.6
C36 C42 H42 121.6

loop_
_geom_bond_atom_site_label_1
_geom_bond_atom_site_label_2
_geom_bond_distance
F1 C3 1.349(7)
F2 C28 1.349(7)
O1 C10 1.191(8)
O2 C10 1.355(8)
O2 C11 1.454(7)
O3 N1 1.393(6)
O3 H3 0.8400
O4 C31 1.195(7)
O5 C31 1.337(7)
O5 C32 1.439(7)
O6 N3 1.384(6)
O6 H6 0.8400
N1 C9 1.299(8)
N2 C13 1.374(8)
N2 C12 1.384(7)
N2 C16 1.473(8)
N3 C30 1.258(7)
N4 C36 1.385(8)
N4 C33 1.394(7)
N4 C37 1.482(8)
C1 C12 1.490(8)
C1 C2 1.539(8)
C1 C8 1.560(9)
C1 H1 1.0000
C2 C7 1.377(9)
C2 C3 1.378(8)
C3 C4 1.407(8)
C4 C5 1.369(9)
C4 H4 0.9500
C5 C6 1.358(9)
C5 H5 0.9500
C6 C7 1.392(8)
C6 H6A 0.9500
C7 H7 0.9500
C8 C9 1.471(8)
C8 H8A 0.9900
C8 H8B 0.9900
C9 C10 1.490(8)
C11 H11A 0.9800
C11 H11B 0.9800
C11 H11C 0.9800
C12 C15 1.385(9)
C13 C14 1.385(9)
C13 C18 1.400(10)
C14 C21 1.431(10)
C14 C15 1.440(10)
C15 C17 1.479(9)
C16 H16A 0.9800
C16 H16B 0.9800
C16 H16C 0.9800
C17 H17A 0.9800
C17 H17B 0.9800
C17 H17C 0.9800
C18 C19 1.369(11)
C18 H18 0.9500
C19 C20 1.394(11)
C19 H19 0.9500
C20 C21 1.362(10)
C20 H20 0.9500
C21 H21 0.9500
C22 C23 1.518(8)
C22 C33 1.530(8)
C22 C29 1.556(9)
C22 H22 1.0000
C23 C24 1.385(9)
C23 C28 1.392(9)
C24 C25 1.375(9)
C24 H24 0.9500
C25 C26 1.382(11)
C25 H25 0.9500
C26 C27 1.418(10)
C26 H26 0.9500
C27 C28 1.383(9)
C27 H27 0.9500
C29 C30 1.515(8)
C29 H29A 0.9900
C29 H29B 0.9900
C30 C31 1.497(7)
C32 H32A 0.9800
C32 H32B 0.9800
C32 H32C 0.9800
C33 C34 1.341(8)
C34 C35 1.428(8)
C34 C38 1.502(8)
C35 C39 1.372(8)
C35 C36 1.406(8)
C36 C42 1.393(8)
C37 H37A 0.9800
C37 H37B 0.9800
C37 H37C 0.9800
C38 H38A 0.9800
C38 H38B 0.9800
C38 H38C 0.9800
C39 C40 1.381(9)
C39 H39 0.9500
C40 C41 1.406(11)
C40 H40 0.9500
C41 C42 1.388(10)
C41 H41 0.9500
C42 H42 0.9500

loop_
_geom_torsion_atom_site_label_1
_geom_torsion_atom_site_label_2
_geom_torsion_atom_site_label_3
_geom_torsion_atom_site_label_4
_geom_torsion
C12 C1 C2 C7 13.3(7)
C8 C1 C2 C7 -115.3(6)
C12 C1 C2 C3 -164.9(5)
C8 C1 C2 C3 66.5(7)
C7 C2 C3 F1 179.4(5)
C1 C2 C3 F1 -2.3(7)
C7 C2 C3 C4 0.7(8)
C1 C2 C3 C4 179.0(5)
F1 C3 C4 C5 180.0(5)
C2 C3 C4 C5 -1.3(8)
C3 C4 C5 C6 2.0(9)
C4 C5 C6 C7 -2.1(9)
C3 C2 C7 C6 -0.8(8)
C1 C2 C7 C6 -179.0(5)
C5 C6 C7 C2 1.5(9)
C12 C1 C8 C9 30.3(8)
C2 C1 C8 C9 159.3(6)
O3 N1 C9 C8 -1.7(10)
O3 N1 C9 C10 176.9(5)
C1 C8 C9 N1 -146.7(7)
C1 C8 C9 C10 34.9(10)
C11 O2 C10 O1 -1.1(10)
C11 O2 C10 C9 175.7(6)
N1 C9 C10 O1 -153.8(7)
C8 C9 C10 O1 24.8(11)
N1 C9 C10 O2 29.5(8)
C8 C9 C10 O2 -151.9(7)
C13 N2 C12 C15 -1.9(7)
C16 N2 C12 C15 -174.2(7)
C13 N2 C12 C1 172.1(6)
C16 N2 C12 C1 -0.3(9)
C2 C1 C12 N2 96.8(6)
C8 C1 C12 N2 -135.1(6)
C2 C1 C12 C15 -90.8(8)
C8 C1 C12 C15 37.3(9)
C12 N2 C13 C14 1.8(8)
C16 N2 C13 C14 174.5(6)
C12 N2 C13 C18 178.1(8)
C16 N2 C13 C18 -9.2(12)
N2 C13 C14 C21 178.2(6)
C18 C13 C14 C21 1.6(10)
N2 C13 C14 C15 -1.1(8)
C18 C13 C14 C15 -177.7(7)
N2 C12 C15 C14 1.1(7)
C1 C12 C15 C14 -171.8(6)
N2 C12 C15 C17 -173.0(7)
C1 C12 C15 C17 14.0(12)
C13 C14 C15 C12 0.0(7)
C21 C14 C15 C12 -179.2(7)
C13 C14 C15 C17 174.5(7)
C21 C14 C15 C17 -4.6(11)
N2 C13 C18 C19 -177.5(8)
C14 C13 C18 C19 -1.8(11)
C13 C18 C19 C20 1.6(12)
C18 C19 C20 C21 -1.4(13)
C19 C20 C21 C14 1.1(12)
C13 C14 C21 C20 -1.2(10)
C15 C14 C21 C20 177.9(7)
C33 C22 C23 C24 127.5(6)
C29 C22 C23 C24 -1.8(8)
C33 C22 C23 C28 -55.2(7)
C29 C22 C23 C28 175.5(5)
C28 C23 C24 C25 0.2(8)
C22 C23 C24 C25 177.6(6)
C23 C24 C25 C26 -1.4(10)
C24 C25 C26 C27 1.9(10)
C25 C26 C27 C28 -1.3(9)
C26 C27 C28 F2 -177.5(5)
C26 C27 C28 C23 0.2(9)
C24 C23 C28 F2 178.0(5)
C22 C23 C28 F2 0.5(8)
C24 C23 C28 C27 0.3(9)
C22 C23 C28 C27 -177.2(6)
C23 C22 C29 C30 -178.8(5)
C33 C22 C29 C30 48.9(6)
O6 N3 C30 C31 177.8(5)
O6 N3 C30 C29 5.5(10)
C22 C29 C30 N3 77.5(8)
C22 C29 C30 C31 -94.5(6)
C32 O5 C31 O4 2.3(10)
C32 O5 C31 C30 -176.1(7)
N3 C30 C31 O4 164.3(7)
C29 C30 C31 O4 -22.9(10)
N3 C30 C31 O5 -17.3(9)
C29 C30 C31 O5 155.5(6)
C36 N4 C33 C34 1.7(7)
C37 N4 C33 C34 173.6(6)
C36 N4 C33 C22 -170.9(5)
C37 N4 C33 C22 0.9(10)
C23 C22 C33 C34 127.2(7)
C29 C22 C33 C34 -101.9(7)
C23 C22 C33 N4 -61.2(8)
C29 C22 C33 N4 69.6(7)
N4 C33 C34 C35 -0.6(7)
C22 C33 C34 C35 171.8(6)
N4 C33 C34 C38 179.3(6)
C22 C33 C34 C38 -8.3(11)
C33 C34 C35 C39 -178.2(7)
C38 C34 C35 C39 1.9(11)
C33 C34 C35 C36 -0.7(7)
C38 C34 C35 C36 179.4(6)
C33 N4 C36 C42 179.9(6)
C37 N4 C36 C42 7.6(10)
C33 N4 C36 C35 -2.2(7)
C37 N4 C36 C35 -174.5(6)
C39 C35 C36 N4 179.7(6)
C34 C35 C36 N4 1.8(7)
C39 C35 C36 C42 -2.2(10)
C34 C35 C36 C42 179.9(6)
C36 C35 C39 C40 2.4(10)
C34 C35 C39 C40 179.5(7)
C35 C39 C40 C41 -1.4(10)
C39 C40 C41 C42 0.3(11)
C40 C41 C42 C36 -0.1(10)
N4 C36 C42 C41 178.7(7)
C35 C36 C42 C41 1.0(9)
